data_7238539
loop_
_publ_author_name
'Fang, Zhen'
'Chellappan, Vijila'
'Webster, Richard D.'
'Ke, Lin'
'Zhang, Tianfu'
'Liu, Bin'
'Lai, Yee-Hing'

_publ_section_title
;
 Bridged-triarylamine starburst oligomers as hole transporting materials
 for electroluminescent devices
;
_journal_issue 30
_journal_name_full 'Journal of Materials Chemistry'
_journal_page_first 15397
_journal_paper_doi 10.1039/c2jm32840b
_journal_volume 22
_journal_year 2012
_chemical_formula_sum 'C27 H24 Br3 N'
_chemical_formula_weight 602.20
_space_group_IT_number 19
_space_group_name_Hall 'P 2ac 2ab'
_space_group_name_H-M_alt 'P 21 21 21'
_symmetry_cell_setting orthorhombic
_symmetry_space_group_name_H-M 'P 21 21 21'
_atom_sites_solution_hydrogens geom
_atom_sites_solution_primary direct
_atom_sites_solution_secondary difmap
_audit_creation_method SHELXL-97
_cell_angle_alpha 90.00
_cell_angle_beta 90.00
_cell_angle_gamma 90.00
_cell_formula_units_Z 4
_cell_length_a 7.5089(4)
_cell_length_b 14.4140(7)
_cell_length_c 21.5562(10)
_cell_measurement_reflns_used 3750
_cell_measurement_temperature 295(2)
_cell_measurement_theta_max 24.75
_cell_measurement_theta_min 2.36
_cell_volume 2333.1(2)
_computing_cell_refinement 'Bruker SMART'
_computing_data_collection 'Bruker SMART'
_computing_data_reduction 'Bruker SAINT'
_computing_molecular_graphics 'Bruker SHELXTL'
_computing_publication_material 'Bruker SHELXTL'
_computing_structure_refinement 'SHELXL-97 (Sheldrick, 1997)'
_computing_structure_solution 'SHELXS-97 (Sheldrick, 1990)'
_diffrn_ambient_temperature 295(2)
_diffrn_measured_fraction_theta_full 1.000
_diffrn_measured_fraction_theta_max 1.000
_diffrn_measurement_device_type 'CCD area detector'
_diffrn_measurement_method 'phi and omega scans'
_diffrn_radiation_monochromator graphite
_diffrn_radiation_source 'fine-focus sealed tube'
_diffrn_radiation_type MoK\a
_diffrn_radiation_wavelength 0.71073
_diffrn_reflns_av_R_equivalents 0.0383
_diffrn_reflns_av_sigmaI/netI 0.0557
_diffrn_reflns_limit_h_max 9
_diffrn_reflns_limit_h_min -8
_diffrn_reflns_limit_k_max 18
_diffrn_reflns_limit_k_min -18
_diffrn_reflns_limit_l_max 28
_diffrn_reflns_limit_l_min -27
_diffrn_reflns_number 16571
_diffrn_reflns_theta_full 27.50
_diffrn_reflns_theta_max 27.50
_diffrn_reflns_theta_min 1.70
_exptl_absorpt_coefficient_mu 5.203
_exptl_absorpt_correction_T_max 0.4544
_exptl_absorpt_correction_T_min 0.2301
_exptl_absorpt_correction_type 'Sadabs, (Sheldrick 2001)'
_exptl_crystal_colour COLOURLESS
_exptl_crystal_density_diffrn 1.714
_exptl_crystal_density_meas 0
_exptl_crystal_density_method 'not measured'
_exptl_crystal_description 'LONG ROD'
_exptl_crystal_F_000 1192
_exptl_crystal_size_max 0.40
_exptl_crystal_size_mid 0.24
_exptl_crystal_size_min 0.18
_refine_diff_density_max 0.746
_refine_diff_density_min -0.749
_refine_diff_density_rms 0.069
_refine_ls_abs_structure_details 'Flack H D (1983), Acta Cryst. A39, 876-881'
_refine_ls_abs_structure_Flack 0.007(10)
_refine_ls_extinction_method none
_refine_ls_goodness_of_fit_ref 1.015
_refine_ls_hydrogen_treatment mixed
_refine_ls_matrix_type full
_refine_ls_number_parameters 286
_refine_ls_number_reflns 5340
_refine_ls_number_restraints 0
_refine_ls_restrained_S_all 1.015
_refine_ls_R_factor_all 0.0512
_refine_ls_R_factor_gt 0.0373
_refine_ls_shift/su_max 0.001
_refine_ls_shift/su_mean 0.000
_refine_ls_structure_factor_coef Fsqd
_refine_ls_weighting_details 'calc w=1/[\s^2^(Fo^2^)+(0.0212P)^2^+0.7458P] where P=(Fo^2^+2Fc^2^)/3'
_refine_ls_weighting_scheme calc
_refine_ls_wR_factor_gt 0.0733
_refine_ls_wR_factor_ref 0.0771
_reflns_number_gt 4381
_reflns_number_total 5340
_reflns_threshold_expression >2sigma(I)
_cod_data_source_file c2jm32840b.txt
_cod_data_source_block 4320
_cod_depositor_comments
;
The following automatic conversions were performed:

data item '_symmetry_cell_setting' value 'Orthorhombic' was changed
to 'orthorhombic' in accordance with the
/home/saulius/struct/COD-crude-data/automatic-downloads/DataCite-retrospective/RSC/depositions/lib/dictionaries/cif_core.dic
dictionary named 'cif_core.dic' version 2.4.2 last updated on
2011-04-26.

Automatic conversion script
Id: cif_fix_values 6909 2019-04-08 15:41:33Z antanas 
;
_cod_original_sg_symbol_H-M P2(1)2(1)2(1)
_cod_database_code 7238539

loop_
_symmetry_equiv_pos_as_xyz
'x, y, z'
'-x+1/2, -y, z+1/2'
'-x, y+1/2, -z+1/2'
'x+1/2, -y+1/2, -z'

loop_
_atom_site_label
_atom_site_type_symbol
_atom_site_fract_x
_atom_site_fract_y
_atom_site_fract_z
_atom_site_U_iso_or_equiv
_atom_site_adp_type
_atom_site_occupancy
_atom_site_symmetry_multiplicity
_atom_site_calc_flag
_atom_site_refinement_flags
Br1 Br 0.79639(6) -0.16221(3) 0.35814(2) 0.05282(13) Uani 1 1 d .
Br2 Br -0.26459(6) 0.21982(3) 0.165391(15) 0.04644(12) Uani 1 1 d .
Br3 Br -0.21936(8) 0.09910(5) 0.649541(18) 0.0811(2) Uani 1 1 d .
N1 N 0.0900(4) 0.0424(2) 0.39089(12) 0.0264(6) Uani 1 1 d .
C1 C 0.2493(5) -0.0105(2) 0.38268(13) 0.0250(7) Uani 1 1 d .
C2 C 0.3262(5) -0.0578(2) 0.43312(15) 0.0288(8) Uani 1 1 d .
C3 C 0.4879(5) -0.1026(2) 0.42496(16) 0.0341(8) Uani 1 1 d .
H3 H 0.5397 -0.1337 0.4582 0.041 Uiso 1 1 calc R
C4 C 0.5724(5) -0.1019(2) 0.36874(17) 0.0333(8) Uani 1 1 d .
C5 C 0.4936(5) -0.0605(3) 0.31889(16) 0.0335(8) Uani 1 1 d .
H5 H 0.5500 -0.0621 0.2805 0.040 Uiso 1 1 calc R
C6 C 0.3315(5) -0.0165(2) 0.32464(15) 0.0273(7) Uani 1 1 d .
C7 C 0.2480(5) 0.0199(2) 0.26550(14) 0.0302(8) Uani 1 1 d .
C8 C 0.0772(5) 0.0719(2) 0.27886(16) 0.0277(8) Uani 1 1 d .
C9 C -0.0105(5) 0.1111(3) 0.22858(16) 0.0339(8) Uani 1 1 d .
H9 H 0.0319 0.1000 0.1887 0.041 Uiso 1 1 calc R
C10 C -0.1568(5) 0.1653(3) 0.23636(15) 0.0343(8) Uani 1 1 d .
C11 C -0.2180(5) 0.1845(2) 0.29465(14) 0.0326(8) Uani 1 1 d .
H11 H -0.3140 0.2246 0.2997 0.039 Uiso 1 1 calc R
C12 C -0.1383(4) 0.1448(2) 0.34644(14) 0.0266(7) Uani 1 1 d .
C13 C 0.0099(5) 0.0866(2) 0.33924(14) 0.0258(7) Uani 1 1 d .
C14 C -0.2085(5) 0.1732(2) 0.40963(14) 0.0274(7) Uani 1 1 d .
C15 C -0.1228(5) 0.1173(3) 0.46083(15) 0.0296(8) Uani 1 1 d .
C16 C 0.0180(5) 0.0551(2) 0.45111(14) 0.0275(7) Uani 1 1 d .
C17 C 0.0865(5) 0.0045(3) 0.50181(15) 0.0304(8) Uani 1 1 d .
C18 C 0.0113(6) 0.0174(3) 0.56036(16) 0.0437(10) Uani 1 1 d .
H18 H 0.0528 -0.0173 0.5937 0.052 Uiso 1 1 calc R
C19 C -0.1216(6) 0.0797(3) 0.56937(16) 0.0470(11) Uani 1 1 d .
C20 C -0.1875(6) 0.1299(3) 0.52009(16) 0.0429(10) Uani 1 1 d .
H20 H -0.2774 0.1731 0.5269 0.052 Uiso 1 1 calc R
C21 C 0.2355(5) -0.0662(2) 0.49585(14) 0.0345(8) Uani 1 1 d .
C22 C 0.2062(6) -0.0638(3) 0.22323(16) 0.0430(9) Uani 1 1 d .
H22A H 0.1312 -0.1067 0.2451 0.065 Uiso 1 1 calc R
H22B H 0.3152 -0.0941 0.2118 0.065 Uiso 1 1 calc R
H22C H 0.1461 -0.0427 0.1865 0.065 Uiso 1 1 calc R
C23 C 0.3762(5) 0.0870(3) 0.23314(18) 0.0432(10) Uani 1 1 d .
H23A H 0.3234 0.1088 0.1953 0.065 Uiso 1 1 calc R
H23B H 0.4857 0.0554 0.2239 0.065 Uiso 1 1 calc R
H23C H 0.4000 0.1387 0.2599 0.065 Uiso 1 1 calc R
C24 C -0.1699(6) 0.2769(3) 0.42001(18) 0.0484(10) Uani 1 1 d .
H24A H -0.2077 0.2944 0.4609 0.073 Uiso 1 1 calc R
H24B H -0.2334 0.3129 0.3898 0.073 Uiso 1 1 calc R
H24C H -0.0444 0.2880 0.4158 0.073 Uiso 1 1 calc R
C25 C -0.4127(5) 0.1589(3) 0.41173(17) 0.0415(9) Uani 1 1 d .
H25A H -0.4393 0.0941 0.4074 0.062 Uiso 1 1 calc R
H25B H -0.4673 0.1928 0.3784 0.062 Uiso 1 1 calc R
H25C H -0.4581 0.1810 0.4506 0.062 Uiso 1 1 calc R
C26 C 0.3732(7) -0.0516(4) 0.54806(19) 0.0664(15) Uani 1 1 d .
H26A H 0.4607 -0.1001 0.5465 0.100 Uiso 1 1 calc R
H26B H 0.3141 -0.0530 0.5875 0.100 Uiso 1 1 calc R
H26C H 0.4306 0.0073 0.5427 0.100 Uiso 1 1 calc R
C27 C 0.1548(8) -0.1641(3) 0.5012(2) 0.0614(13) Uani 1 1 d .
H27A H 0.0672 -0.1726 0.4693 0.092 Uiso 1 1 calc R
H27B H 0.0997 -0.1711 0.5411 0.092 Uiso 1 1 calc R
H27C H 0.2473 -0.2096 0.4966 0.092 Uiso 1 1 calc R

loop_
_atom_site_aniso_label
_atom_site_aniso_U_11
_atom_site_aniso_U_22
_atom_site_aniso_U_33
_atom_site_aniso_U_23
_atom_site_aniso_U_13
_atom_site_aniso_U_12
Br1 0.0403(2) 0.0604(3) 0.0578(3) 0.0061(2) 0.0032(2) 0.0200(2)
Br2 0.0533(3) 0.0569(2) 0.02914(17) 0.01423(17) -0.00760(18) 0.0117(2)
Br3 0.0678(3) 0.1497(5) 0.02591(19) 0.0195(3) 0.0152(2) 0.0498(3)
N1 0.0317(16) 0.0288(16) 0.0186(13) 0.0007(11) -0.0016(11) 0.0003(13)
C1 0.0223(17) 0.0281(17) 0.0247(15) -0.0031(12) -0.0030(14) -0.0025(14)
C2 0.034(2) 0.0268(18) 0.0257(17) 0.0006(14) -0.0034(14) -0.0021(15)
C3 0.036(2) 0.034(2) 0.0329(19) 0.0054(17) -0.0063(16) 0.0039(17)
C4 0.0284(19) 0.031(2) 0.040(2) -0.0016(17) -0.0015(16) 0.0080(15)
C5 0.035(2) 0.039(2) 0.0270(18) -0.0011(15) 0.0030(15) 0.0007(17)
C6 0.0297(19) 0.0278(18) 0.0244(16) -0.0024(14) -0.0038(14) -0.0011(14)
C7 0.035(2) 0.0325(18) 0.0229(14) -0.0015(13) -0.0015(15) 0.0033(16)
C8 0.0275(18) 0.0292(19) 0.0264(17) 0.0015(14) -0.0018(14) -0.0031(15)
C9 0.036(2) 0.043(2) 0.0220(16) 0.0008(15) 0.0018(15) 0.0029(18)
C10 0.041(2) 0.038(2) 0.0246(17) 0.0093(16) -0.0094(15) 0.0045(18)
C11 0.034(2) 0.0345(19) 0.0291(16) 0.0016(13) -0.0066(16) 0.0027(16)
C12 0.0268(17) 0.0309(19) 0.0220(16) 0.0043(14) -0.0012(13) -0.0021(14)
C13 0.0298(17) 0.0239(17) 0.0237(16) -0.0002(13) -0.0056(14) -0.0016(13)
C14 0.0279(18) 0.0298(18) 0.0243(15) 0.0005(13) -0.0017(14) 0.0014(15)
C15 0.0297(19) 0.035(2) 0.0237(17) 0.0011(14) 0.0009(14) 0.0011(16)
C16 0.0298(19) 0.0324(19) 0.0203(16) 0.0002(14) -0.0007(14) -0.0013(16)
C17 0.033(2) 0.036(2) 0.0221(17) 0.0050(15) -0.0017(14) -0.0028(16)
C18 0.044(2) 0.066(3) 0.0214(18) 0.0119(18) 0.0004(17) 0.006(2)
C19 0.043(2) 0.078(3) 0.0205(18) 0.0083(19) 0.0127(16) 0.011(2)
C20 0.040(2) 0.058(3) 0.0310(19) 0.0017(17) 0.0020(17) 0.015(2)
C21 0.041(2) 0.039(2) 0.0241(15) 0.0046(13) -0.0046(16) 0.0012(19)
C22 0.054(2) 0.044(2) 0.0313(18) -0.0089(15) -0.0089(19) 0.010(2)
C23 0.041(2) 0.053(3) 0.036(2) 0.0069(19) 0.0003(18) 0.0035(19)
C24 0.070(3) 0.039(2) 0.036(2) -0.0011(19) -0.004(2) -0.008(2)
C25 0.034(2) 0.059(3) 0.0315(19) -0.002(2) 0.0007(16) 0.005(2)
C26 0.058(3) 0.110(4) 0.031(2) -0.017(2) -0.016(2) 0.036(3)
C27 0.087(4) 0.040(2) 0.057(3) 0.016(2) 0.023(2) -0.002(3)

loop_
_atom_type_symbol
_atom_type_description
_atom_type_scat_dispersion_real
_atom_type_scat_dispersion_imag
_atom_type_scat_source
C C 0.0033 0.0016 'International Tables Vol C Tables 4.2.6.8 and 6.1.1.4'
H H 0.0000 0.0000 'International Tables Vol C Tables 4.2.6.8 and 6.1.1.4'
N N 0.0061 0.0033 'International Tables Vol C Tables 4.2.6.8 and 6.1.1.4'
Br Br -0.2901 2.4595 'International Tables Vol C Tables 4.2.6.8 and 6.1.1.4'

loop_
_geom_angle_atom_site_label_1
_geom_angle_atom_site_label_2
_geom_angle_atom_site_label_3
_geom_angle
C13 N1 C16 119.9(3)
C13 N1 C1 119.9(3)
C16 N1 C1 120.1(3)
C6 C1 C2 118.7(3)
C6 C1 N1 120.9(3)
C2 C1 N1 120.4(3)
C3 C2 C1 119.2(3)
C3 C2 C21 117.9(3)
C1 C2 C21 122.9(3)
C4 C3 C2 121.0(3)
C5 C4 C3 120.0(3)
C5 C4 Br1 119.2(3)
C3 C4 Br1 120.8(3)
C4 C5 C6 120.9(3)
C5 C6 C1 119.9(3)
C5 C6 C7 116.7(3)
C1 C6 C7 123.4(3)
C8 C7 C6 111.2(3)
C8 C7 C23 107.9(3)
C6 C7 C23 110.0(3)
C8 C7 C22 109.0(3)
C6 C7 C22 108.0(3)
C23 C7 C22 110.6(3)
C9 C8 C13 119.3(3)
C9 C8 C7 117.0(3)
C13 C8 C7 123.6(3)
C10 C9 C8 121.4(3)
C9 C10 C11 120.2(3)
C9 C10 Br2 118.9(3)
C11 C10 Br2 120.9(3)
C10 C11 C12 120.7(3)
C11 C12 C13 119.9(3)
C11 C12 C14 117.4(3)
C13 C12 C14 122.4(3)
C12 C13 C8 118.4(3)
C12 C13 N1 121.3(3)
C8 C13 N1 120.3(3)
C15 C14 C12 111.4(3)
C15 C14 C24 109.4(3)
C12 C14 C24 109.1(3)
C15 C14 C25 109.2(3)
C12 C14 C25 109.5(3)
C24 C14 C25 108.2(3)
C20 C15 C16 119.2(3)
C20 C15 C14 117.2(3)
C16 C15 C14 123.6(3)
C15 C16 C17 119.3(3)
C15 C16 N1 120.5(3)
C17 C16 N1 120.2(3)
C18 C17 C16 119.0(3)
C18 C17 C21 117.6(3)
C16 C17 C21 123.4(3)
C19 C18 C17 121.0(3)
C18 C19 C20 120.1(3)
C18 C19 Br3 120.8(3)
C20 C19 Br3 119.0(3)
C19 C20 C15 121.2(4)
C2 C21 C17 110.6(3)
C2 C21 C27 108.5(3)
C17 C21 C27 108.6(4)
C2 C21 C26 109.7(3)
C17 C21 C26 109.9(3)
C27 C21 C26 109.5(4)

loop_
_geom_bond_atom_site_label_1
_geom_bond_atom_site_label_2
_geom_bond_distance
Br1 C4 1.907(3)
Br2 C10 1.901(3)
Br3 C19 1.898(4)
N1 C13 1.417(4)
N1 C16 1.418(4)
N1 C1 1.429(4)
C1 C6 1.397(4)
C1 C2 1.407(4)
C2 C3 1.387(5)
C2 C21 1.519(5)
C3 C4 1.368(5)
C4 C5 1.364(5)
C5 C6 1.379(5)
C6 C7 1.514(4)
C7 C8 1.513(5)
C7 C23 1.532(5)
C7 C22 1.545(5)
C8 C9 1.388(5)
C8 C13 1.412(5)
C9 C10 1.359(5)
C10 C11 1.366(5)
C11 C12 1.390(4)
C12 C13 1.403(5)
C12 C14 1.517(4)
C14 C15 1.510(5)
C14 C24 1.538(5)
C14 C25 1.548(5)
C15 C20 1.379(5)
C15 C16 1.402(5)
C16 C17 1.411(5)
C17 C18 1.395(5)
C17 C21 1.519(5)
C18 C19 1.357(6)
C19 C20 1.377(5)
C21 C27 1.540(5)
C21 C26 1.543(5)
